data_4340240
loop_
_publ_author_name
'Li, Qing-Shan'
'Wan, Chong-Qing'
'Zou, Ru-Yi'
'Xu, Feng-Bo'
'Song, Hai-Bin'
'Wan, Xiang-Jian'
'Zhang, Zheng-Zhi'

_publ_section_title
;
 Gold(I) eta2-arene complexes.
;
_journal_issue 5
_journal_name_full 'Inorganic chemistry'
_journal_page_first 1888
_journal_page_last 1890
_journal_paper_doi 10.1021/ic051869r
_journal_volume 45
_journal_year 2006
_chemical_formula_sum 'C32 H31 Au Cl N2 O4 P'
_chemical_formula_weight 770.97
_chemical_name_systematic
; 
 ? 
;
_space_group_IT_number 2
_symmetry_cell_setting triclinic
_symmetry_space_group_name_Hall '-P 1'
_symmetry_space_group_name_H-M 'P -1'
_atom_sites_solution_hydrogens geom
_atom_sites_solution_primary direct
_atom_sites_solution_secondary difmap
_audit_creation_method SHELXL-97
_cell_angle_alpha 110.198(4)
_cell_angle_beta 104.902(5)
_cell_angle_gamma 95.536(4)
_cell_formula_units_Z 2
_cell_length_a 9.419(3)
_cell_length_b 12.900(4)
_cell_length_c 13.893(4)
_cell_measurement_reflns_used 971
_cell_measurement_temperature 293(2)
_cell_measurement_theta_max 24.68
_cell_measurement_theta_min 2.80
_cell_volume 1498.7(8)
_computing_cell_refinement 'Bruker SMART'
_computing_data_collection 'Bruker SMART'
_computing_data_reduction 'Bruker SAINT'
_computing_molecular_graphics 'Bruker SHELXTL'
_computing_publication_material 'Bruker SHELXTL'
_computing_structure_refinement 'SHELXL-97 (Sheldrick, 1997)'
_computing_structure_solution 'SHELXS-97 (Sheldrick, 1990)'
_diffrn_ambient_temperature 293(2)
_diffrn_measured_fraction_theta_full 0.995
_diffrn_measured_fraction_theta_max 0.957
_diffrn_measurement_device_type 'CCD area detector'
_diffrn_measurement_method 'phi and omega scans'
_diffrn_radiation_monochromator graphite
_diffrn_radiation_source 'fine-focus sealed tube'
_diffrn_radiation_type MoK\a
_diffrn_radiation_wavelength 0.71073
_diffrn_reflns_av_R_equivalents 0.0244
_diffrn_reflns_av_sigmaI/netI 0.0569
_diffrn_reflns_limit_h_max 12
_diffrn_reflns_limit_h_min -12
_diffrn_reflns_limit_k_max 17
_diffrn_reflns_limit_k_min -14
_diffrn_reflns_limit_l_max 9
_diffrn_reflns_limit_l_min -18
_diffrn_reflns_number 9710
_diffrn_reflns_theta_full 25.00
_diffrn_reflns_theta_max 28.05
_diffrn_reflns_theta_min 1.72
_exptl_absorpt_coefficient_mu 5.090
_exptl_absorpt_correction_T_max 1.000000
_exptl_absorpt_correction_T_min 0.646047
_exptl_absorpt_correction_type multi-scan
_exptl_absorpt_process_details SADABS
_exptl_crystal_density_diffrn 1.708
_exptl_crystal_density_meas ?
_exptl_crystal_density_method 'not measured'
_exptl_crystal_F_000 760
_exptl_crystal_size_max 0.22
_exptl_crystal_size_mid 0.18
_exptl_crystal_size_min 0.12
_refine_diff_density_max 1.140
_refine_diff_density_min -0.816
_refine_diff_density_rms 0.228
_refine_ls_extinction_coef 0.0058(4)
_refine_ls_extinction_expression Fc^*^=kFc[1+0.001xFc^2^\l^3^/sin(2\q)]^-1/4^
_refine_ls_extinction_method SHELXL
_refine_ls_goodness_of_fit_ref 1.074
_refine_ls_hydrogen_treatment mixed
_refine_ls_matrix_type full
_refine_ls_number_parameters 410
_refine_ls_number_reflns 6964
_refine_ls_number_restraints 86
_refine_ls_restrained_S_all 1.097
_refine_ls_R_factor_all 0.0635
_refine_ls_R_factor_gt 0.0415
_refine_ls_shift/su_max 0.001
_refine_ls_shift/su_mean 0.000
_refine_ls_structure_factor_coef Fsqd
_refine_ls_weighting_details 'calc w=1/[\s^2^(Fo^2^)+(0.0485P)^2^+0.0000P] where P=(Fo^2^+2Fc^2^)/3'
_refine_ls_weighting_scheme calc
_refine_ls_wR_factor_gt 0.0855
_refine_ls_wR_factor_ref 0.1006
_reflns_number_gt 5467
_reflns_number_total 6964
_reflns_threshold_expression >2sigma(I)
_cod_data_source_file ic051869rsi20051027_090405.cif
_cod_data_source_block complex_3a
_cod_depositor_comments
;
The following automatic conversions were performed:

'_symmetry_cell_setting' value 'Triclinic' changed to 'triclinic'
according to
/usr/data/users/saulius/automatic-downloads/retrospective/ACS/lib/dictionaries/cif_core.dic
dictionary named 'cif_core.dic' version 2.4.2 from
2011-04-26.

'_exptl_absorpt_correction_type' value 'MULTI-SCAN'
changed to 'multi-scan' according to
/usr/data/users/saulius/automatic-downloads/retrospective/ACS/lib/dictionaries/cif_core.dic
dictionary named 'cif_core.dic' version 2.4.2 from 2011-04-26.

Automatic conversion script
Id: cif_fix_values 2281 2013-09-26 08:29:07Z andrius 

The following automatic conversions were performed:

'_exptl_crystal_density_meas' value 'NONE' was changed to '?' - the
value is perceived as not measured.

Automatic conversion script
Id: cif_fix_values 3008 2015-01-20 13:52:24Z robertas 
;
_cod_original_cell_volume 1498.8(7)
_cod_original_sg_symbol_H-M P-1
_cod_database_code 4340240

loop_
_symmetry_equiv_pos_as_xyz
'x, y, z'
'-x, -y, -z'

loop_
_atom_site_label
_atom_site_type_symbol
_atom_site_fract_x
_atom_site_fract_y
_atom_site_fract_z
_atom_site_U_iso_or_equiv
_atom_site_adp_type
_atom_site_occupancy
_atom_site_symmetry_multiplicity
_atom_site_calc_flag
_atom_site_refinement_flags
_atom_site_disorder_assembly
_atom_site_disorder_group
Au1 Au 0.38483(3) 0.493152(19) 0.643003(18) 0.04211(11) Uani 1 1 d . . .
N1 N 0.5950(5) 0.7138(4) 0.8446(3) 0.0361(10) Uani 1 1 d . . .
P1 P 0.55826(16) 0.65150(12) 0.71123(11) 0.0340(3) Uani 1 1 d . . .
C1 C 0.7304(6) 0.6281(5) 0.6773(4) 0.0415(13) Uani 1 1 d . . .
C2 C 0.8457(7) 0.7163(6) 0.7010(5) 0.0541(16) Uani 1 1 d . . .
H2 H 0.8332 0.7902 0.7292 0.065 Uiso 1 1 calc R . .
C3 C 0.9796(8) 0.6955(8) 0.6832(6) 0.073(2) Uani 1 1 d . . .
H3 H 1.0570 0.7554 0.6996 0.088 Uiso 1 1 calc R . .
C4 C 0.9983(10) 0.5882(11) 0.6419(8) 0.091(3) Uani 1 1 d . . .
H4 H 1.0890 0.5748 0.6303 0.109 Uiso 1 1 calc R . .
C5 C 0.8859(10) 0.4993(8) 0.6170(7) 0.080(3) Uani 1 1 d . . .
H5 H 0.9001 0.4259 0.5885 0.096 Uiso 1 1 calc R . .
C6 C 0.7494(8) 0.5185(6) 0.6342(6) 0.0580(17) Uani 1 1 d . . .
H6 H 0.6722 0.4582 0.6169 0.070 Uiso 1 1 calc R . .
C7 C 0.4907(6) 0.7555(5) 0.6611(4) 0.0387(12) Uani 1 1 d . . .
C8 C 0.3958(8) 0.8179(6) 0.7061(6) 0.0575(17) Uani 1 1 d . . .
H8 H 0.3736 0.8101 0.7650 0.069 Uiso 1 1 calc R . .
C9 C 0.3342(8) 0.8912(7) 0.6638(7) 0.072(2) Uani 1 1 d . . .
H9 H 0.2703 0.9327 0.6942 0.087 Uiso 1 1 calc R . .
C10 C 0.3661(9) 0.9032(7) 0.5785(8) 0.079(2) Uani 1 1 d . . .
H10 H 0.3252 0.9540 0.5514 0.095 Uiso 1 1 calc R . .
C11 C 0.4568(10) 0.8422(7) 0.5318(7) 0.074(2) Uani 1 1 d . . .
H11 H 0.4764 0.8502 0.4722 0.089 Uiso 1 1 calc R . .
C12 C 0.5208(8) 0.7674(6) 0.5734(5) 0.0551(16) Uani 1 1 d . . .
H12 H 0.5836 0.7256 0.5418 0.066 Uiso 1 1 calc R . .
C13 C 0.7030(7) 0.8225(5) 0.8998(5) 0.0442(13) Uani 1 1 d . . .
H13A H 0.7066 0.8563 0.8478 0.053 Uiso 1 1 calc R . .
H13B H 0.8020 0.8087 0.9267 0.053 Uiso 1 1 calc R . .
C14 C 0.6650(10) 0.9054(6) 0.9931(6) 0.073(2) Uani 1 1 d . . .
H14A H 0.6770 0.8780 1.0509 0.087 Uiso 1 1 calc R . .
H14B H 0.5614 0.9122 0.9693 0.087 Uiso 1 1 calc R . .
C15 C 0.7685(12) 1.0212(6) 1.0347(7) 0.096(3) Uani 1 1 d . . .
H15A H 0.8710 1.0142 1.0579 0.144 Uiso 1 1 calc R . .
H15B H 0.7449 1.0727 1.0943 0.144 Uiso 1 1 calc R . .
H15C H 0.7544 1.0491 0.9779 0.144 Uiso 1 1 calc R . .
C16 C 0.6102(6) 0.6448(5) 0.9118(5) 0.0434(13) Uani 1 1 d . . .
H16A H 0.6197 0.6939 0.9849 0.052 Uiso 1 1 calc R . .
H16B H 0.7033 0.6180 0.9136 0.052 Uiso 1 1 calc R . .
C17 C 0.4854(7) 0.5439(5) 0.8774(5) 0.0447(14) Uani 1 1 d . . .
C18 C 0.3453(6) 0.5623(5) 0.8920(4) 0.0439(14) Uani 1 1 d . . .
C19 C 0.3137(7) 0.6716(6) 0.9307(5) 0.0530(16) Uani 1 1 d . . .
H19 H 0.3853 0.7344 0.9449 0.064 Uiso 1 1 calc R . .
C20 C 0.1781(8) 0.6855(7) 0.9473(6) 0.068(2) Uani 1 1 d . . .
H20 H 0.1589 0.7578 0.9730 0.081 Uiso 1 1 calc R . .
C21 C 0.0682(8) 0.5924(9) 0.9260(7) 0.077(2) Uani 1 1 d . . .
H21 H -0.0230 0.6034 0.9379 0.092 Uiso 1 1 calc R . .
C22 C 0.0937(8) 0.4859(7) 0.8881(6) 0.067(2) Uani 1 1 d . . .
H22 H 0.0196 0.4248 0.8740 0.080 Uiso 1 1 calc R . .
C23 C 0.2319(7) 0.4671(6) 0.8700(5) 0.0509(16) Uani 1 1 d . . .
C24 C 0.2604(7) 0.3599(6) 0.8362(5) 0.0565(18) Uani 1 1 d . . .
H24 H 0.1861 0.2992 0.8228 0.068 Uiso 1 1 calc R . .
C25 C 0.3963(7) 0.3400(5) 0.8216(5) 0.0516(16) Uani 1 1 d . . .
C26 C 0.4256(9) 0.2276(6) 0.7843(6) 0.066(2) Uani 1 1 d . . .
H26 H 0.3518 0.1669 0.7719 0.080 Uiso 1 1 calc R . .
C27 C 0.5554(10) 0.2078(7) 0.7672(7) 0.075(2) Uani 1 1 d . . .
H27 H 0.5716 0.1345 0.7441 0.090 Uiso 1 1 calc R . .
C28 C 0.6686(9) 0.2994(6) 0.7845(6) 0.069(2) Uani 1 1 d . . .
H28 H 0.7582 0.2855 0.7711 0.082 Uiso 1 1 calc R . .
C29 C 0.6474(8) 0.4058(6) 0.8201(5) 0.0560(17) Uani 1 1 d . . .
H29 H 0.7237 0.4642 0.8313 0.067 Uiso 1 1 calc R . .
C30 C 0.5118(7) 0.4331(5) 0.8415(5) 0.0463(14) Uani 1 1 d . . .
N2 N 0.2262(6) 0.3478(4) 0.5815(4) 0.0481(12) Uani 1 1 d . . .
C31 C 0.1517(8) 0.2655(6) 0.5607(5) 0.0606(18) Uani 1 1 d . . .
C32 C 0.0595(13) 0.1568(9) 0.5339(9) 0.130(5) Uani 1 1 d . . .
H32A H 0.0953 0.0985 0.4875 0.195 Uiso 1 1 calc R . .
H32B H -0.0427 0.1555 0.4978 0.195 Uiso 1 1 calc R . .
H32C H 0.0648 0.1443 0.5989 0.195 Uiso 1 1 calc R . .
Cl1 Cl 0.0723(3) 0.9367(2) 0.2536(2) 0.0845(6) Uani 1 1 d D . .
O1 O 0.1640(11) 1.0062(8) 0.2263(10) 0.126(4) Uani 0.729(15) 1 d PDU A 1
O2 O 0.0156(11) 0.8332(7) 0.1558(8) 0.121(4) Uani 0.729(15) 1 d PDU A 1
O3 O 0.1566(13) 0.9096(12) 0.3370(8) 0.140(5) Uani 0.729(15) 1 d PDU A 1
O4 O -0.0525(9) 0.9772(9) 0.2766(9) 0.121(5) Uani 0.729(15) 1 d PDU A 1
O1' O 0.108(5) 0.937(3) 0.160(2) 0.28(3) Uani 0.271(15) 1 d PDU A 2
O2' O 0.062(3) 0.8288(14) 0.260(3) 0.120(11) Uani 0.271(15) 1 d PDU A 2
O3' O 0.188(3) 1.015(2) 0.350(2) 0.186(18) Uani 0.271(15) 1 d PDU A 2
O4' O -0.067(3) 0.973(3) 0.255(4) 0.30(5) Uani 0.271(15) 1 d PDU A 2

loop_
_atom_site_aniso_label
_atom_site_aniso_U_11
_atom_site_aniso_U_22
_atom_site_aniso_U_33
_atom_site_aniso_U_23
_atom_site_aniso_U_13
_atom_site_aniso_U_12
Au1 0.04625(15) 0.03440(14) 0.03822(14) 0.00984(9) 0.00961(9) 0.00007(9)
N1 0.041(2) 0.031(2) 0.032(2) 0.0094(19) 0.0131(19) -0.0023(19)
P1 0.0375(7) 0.0308(7) 0.0332(7) 0.0103(6) 0.0137(6) 0.0054(6)
C1 0.040(3) 0.052(4) 0.037(3) 0.016(3) 0.019(2) 0.018(3)
C2 0.042(3) 0.070(5) 0.050(4) 0.020(3) 0.020(3) 0.006(3)
C3 0.056(4) 0.106(7) 0.056(4) 0.025(5) 0.025(4) 0.011(5)
C4 0.060(5) 0.160(10) 0.085(6) 0.061(7) 0.044(5) 0.050(6)
C5 0.089(6) 0.092(7) 0.088(6) 0.040(5) 0.053(5) 0.062(6)
C6 0.068(4) 0.057(4) 0.061(4) 0.022(4) 0.034(4) 0.028(4)
C7 0.039(3) 0.033(3) 0.040(3) 0.013(2) 0.010(2) 0.001(2)
C8 0.059(4) 0.062(4) 0.063(4) 0.028(4) 0.030(3) 0.025(4)
C9 0.064(5) 0.068(5) 0.103(6) 0.044(5) 0.031(5) 0.034(4)
C10 0.072(5) 0.065(5) 0.106(7) 0.055(5) 0.006(5) 0.016(4)
C11 0.090(6) 0.069(5) 0.069(5) 0.042(4) 0.017(4) 0.006(5)
C12 0.069(4) 0.056(4) 0.052(4) 0.026(3) 0.027(3) 0.021(3)
C13 0.048(3) 0.036(3) 0.042(3) 0.011(3) 0.011(3) -0.003(3)
C14 0.086(5) 0.053(4) 0.068(5) 0.004(4) 0.038(4) -0.001(4)
C15 0.136(8) 0.042(4) 0.076(6) -0.011(4) 0.039(6) -0.025(5)
C16 0.042(3) 0.044(3) 0.043(3) 0.021(3) 0.008(3) 0.003(3)
C17 0.047(3) 0.047(4) 0.036(3) 0.021(3) 0.004(2) -0.004(3)
C18 0.041(3) 0.056(4) 0.034(3) 0.022(3) 0.009(2) -0.003(3)
C19 0.049(4) 0.058(4) 0.053(4) 0.022(3) 0.020(3) 0.002(3)
C20 0.066(5) 0.073(5) 0.074(5) 0.033(4) 0.032(4) 0.014(4)
C21 0.049(4) 0.111(7) 0.073(5) 0.039(5) 0.024(4) 0.001(4)
C22 0.055(4) 0.082(6) 0.064(4) 0.034(4) 0.019(4) -0.016(4)
C23 0.051(4) 0.062(4) 0.038(3) 0.025(3) 0.010(3) -0.007(3)
C24 0.052(4) 0.058(4) 0.046(3) 0.024(3) 0.000(3) -0.021(3)
C25 0.064(4) 0.044(4) 0.037(3) 0.021(3) 0.002(3) -0.012(3)
C26 0.083(5) 0.044(4) 0.056(4) 0.024(3) -0.002(4) -0.013(4)
C27 0.087(6) 0.054(5) 0.076(5) 0.026(4) 0.009(5) 0.019(4)
C28 0.067(5) 0.055(5) 0.076(5) 0.026(4) 0.011(4) 0.014(4)
C29 0.057(4) 0.045(4) 0.059(4) 0.022(3) 0.008(3) 0.001(3)
C30 0.050(3) 0.047(4) 0.040(3) 0.025(3) 0.005(3) -0.001(3)
N2 0.054(3) 0.047(3) 0.034(2) 0.012(2) 0.009(2) -0.003(3)
C31 0.061(4) 0.055(4) 0.046(4) 0.013(3) 0.003(3) -0.013(3)
C32 0.139(9) 0.097(8) 0.110(8) 0.040(7) -0.001(7) -0.063(7)
Cl1 0.0821(14) 0.0783(15) 0.1170(19) 0.0523(14) 0.0448(14) 0.0296(12)
O1 0.147(8) 0.099(6) 0.144(8) 0.065(6) 0.055(6) -0.018(5)
O2 0.129(7) 0.072(6) 0.136(8) 0.005(5) 0.053(6) 0.009(5)
O3 0.151(8) 0.179(9) 0.124(8) 0.086(7) 0.043(6) 0.076(7)
O4 0.097(6) 0.157(9) 0.104(6) 0.028(5) 0.033(5) 0.084(6)
O1' 0.28(3) 0.28(3) 0.28(3) 0.109(16) 0.096(14) 0.052(12)
O2' 0.120(14) 0.116(14) 0.129(15) 0.051(10) 0.043(10) 0.015(9)
O3' 0.18(2) 0.18(2) 0.19(2) 0.066(12) 0.055(11) 0.028(10)
O4' 0.30(5) 0.31(5) 0.30(5) 0.11(2) 0.095(18) 0.074(14)

loop_
_atom_type_symbol
_atom_type_description
_atom_type_scat_dispersion_real
_atom_type_scat_dispersion_imag
_atom_type_scat_source
C C 0.0033 0.0016 'International Tables Vol C Tables 4.2.6.8 and 6.1.1.4'
H H 0.0000 0.0000 'International Tables Vol C Tables 4.2.6.8 and 6.1.1.4'
N N 0.0061 0.0033 'International Tables Vol C Tables 4.2.6.8 and 6.1.1.4'
O O 0.0106 0.0060 'International Tables Vol C Tables 4.2.6.8 and 6.1.1.4'
P P 0.1023 0.0942 'International Tables Vol C Tables 4.2.6.8 and 6.1.1.4'
Cl Cl 0.1484 0.1585 'International Tables Vol C Tables 4.2.6.8 and 6.1.1.4'
Au Au -2.0133 8.8022 'International Tables Vol C Tables 4.2.6.8 and 6.1.1.4'

loop_
_geom_angle_atom_site_label_1
_geom_angle_atom_site_label_2
_geom_angle_atom_site_label_3
_geom_angle
N2 Au1 P1 179.59(14)
C13 N1 C16 111.6(4)
C13 N1 P1 116.9(3)
C16 N1 P1 120.0(4)
N1 P1 C7 103.9(2)
N1 P1 C1 110.7(2)
C7 P1 C1 107.2(3)
N1 P1 Au1 111.06(16)
C7 P1 Au1 111.17(19)
C1 P1 Au1 112.4(2)
C2 C1 C6 119.3(6)
C2 C1 P1 121.9(5)
C6 C1 P1 118.6(5)
C1 C2 C3 120.4(7)
C1 C2 H2 119.8
C3 C2 H2 119.8
C4 C3 C2 120.1(8)
C4 C3 H3 120.0
C2 C3 H3 120.0
C3 C4 C5 120.8(7)
C3 C4 H4 119.6
C5 C4 H4 119.6
C4 C5 C6 120.0(8)
C4 C5 H5 120.0
C6 C5 H5 120.0
C1 C6 C5 119.3(7)
C1 C6 H6 120.3
C5 C6 H6 120.3
C12 C7 C8 119.0(6)
C12 C7 P1 121.5(5)
C8 C7 P1 119.3(4)
C9 C8 C7 120.2(6)
C9 C8 H8 119.9
C7 C8 H8 119.9
C10 C9 C8 120.3(7)
C10 C9 H9 119.8
C8 C9 H9 119.8
C9 C10 C11 120.9(7)
C9 C10 H10 119.6
C11 C10 H10 119.6
C10 C11 C12 119.8(7)
C10 C11 H11 120.1
C12 C11 H11 120.1
C7 C12 C11 119.8(7)
C7 C12 H12 120.1
C11 C12 H12 120.1
N1 C13 C14 113.6(5)
N1 C13 H13A 108.9
C14 C13 H13A 108.9
N1 C13 H13B 108.9
C14 C13 H13B 108.9
H13A C13 H13B 107.7
C13 C14 C15 110.0(6)
C13 C14 H14A 109.7
C15 C14 H14A 109.7
C13 C14 H14B 109.7
C15 C14 H14B 109.7
H14A C14 H14B 108.2
C14 C15 H15A 109.5
C14 C15 H15B 109.5
H15A C15 H15B 109.5
C14 C15 H15C 109.5
H15A C15 H15C 109.5
H15B C15 H15C 109.5
N1 C16 C17 117.3(4)
N1 C16 H16A 108.0
C17 C16 H16A 108.0
N1 C16 H16B 108.0
C17 C16 H16B 108.0
H16A C16 H16B 107.2
C30 C17 C18 119.9(5)
C30 C17 C16 120.9(5)
C18 C17 C16 118.9(6)
C19 C18 C17 122.5(5)
C19 C18 C23 118.4(6)
C17 C18 C23 119.0(6)
C20 C19 C18 120.4(6)
C20 C19 H19 119.8
C18 C19 H19 119.8
C19 C20 C21 120.9(8)
C19 C20 H20 119.6
C21 C20 H20 119.6
C22 C21 C20 120.5(7)
C22 C21 H21 119.7
C20 C21 H21 119.7
C21 C22 C23 120.8(7)
C21 C22 H22 119.6
C23 C22 H22 119.6
C24 C23 C22 120.9(6)
C24 C23 C18 120.1(6)
C22 C23 C18 119.0(7)
C23 C24 C25 121.9(6)
C23 C24 H24 119.1
C25 C24 H24 119.1
C24 C25 C30 119.6(6)
C24 C25 C26 122.0(6)
C30 C25 C26 118.4(6)
C27 C26 C25 122.1(7)
C27 C26 H26 119.0
C25 C26 H26 119.0
C26 C27 C28 119.7(7)
C26 C27 H27 120.1
C28 C27 H27 120.1
C29 C28 C27 120.5(7)
C29 C28 H28 119.7
C27 C28 H28 119.7
C28 C29 C30 122.6(7)
C28 C29 H29 118.7
C30 C29 H29 118.7
C17 C30 C29 123.9(6)
C17 C30 C25 119.5(6)
C29 C30 C25 116.6(6)
C31 N2 Au1 169.5(5)
N2 C31 C32 178.0(10)
C31 C32 H32A 109.5
C31 C32 H32B 109.5
H32A C32 H32B 109.5
C31 C32 H32C 109.5
H32A C32 H32C 109.5
H32B C32 H32C 109.5
O1 Cl1 O4 115.1(6)
O1 Cl1 O3 110.8(6)
O4 Cl1 O3 111.3(6)
O1 Cl1 O2' 138.2(12)
O4 Cl1 O2' 106.6(13)
O3 Cl1 O2' 52.9(11)
O1 Cl1 O1' 41.6(15)
O4 Cl1 O1' 120.6(19)
O3 Cl1 O1' 127.8(19)
O2' Cl1 O1' 112.6(11)
O1 Cl1 O4' 110.9(16)
O4 Cl1 O4' 11(2)
O3 Cl1 O4' 122.0(19)
O2' Cl1 O4' 109.5(11)
O1' Cl1 O4' 110.1(11)
O1 Cl1 O3' 70.0(15)
O4 Cl1 O3' 98.9(18)
O3 Cl1 O3' 54.2(12)
O2' Cl1 O3' 107.2(10)
O1' Cl1 O3' 109.5(11)
O4' Cl1 O3' 107.7(10)
O1 Cl1 O2 103.9(6)
O4 Cl1 O2 107.1(6)
O3 Cl1 O2 108.2(6)
O2' Cl1 O2 59.1(12)
O1' Cl1 O2 62.7(15)
O4' Cl1 O2 98.9(18)
O3' Cl1 O2 153.1(16)

loop_
_geom_bond_atom_site_label_1
_geom_bond_atom_site_label_2
_geom_bond_distance
Au1 N2 2.043(5)
Au1 P1 2.2277(15)
N1 C13 1.472(7)
N1 C16 1.487(7)
N1 P1 1.670(4)
P1 C7 1.809(6)
P1 C1 1.825(5)
C1 C2 1.379(9)
C1 C6 1.382(9)
C2 C3 1.379(10)
C2 H2 0.9300
C3 C4 1.352(13)
C3 H3 0.9300
C4 C5 1.363(12)
C4 H4 0.9300
C5 C6 1.396(10)
C5 H5 0.9300
C6 H6 0.9300
C7 C12 1.373(8)
C7 C8 1.384(8)
C8 C9 1.375(9)
C8 H8 0.9300
C9 C10 1.349(11)
C9 H9 0.9300
C10 C11 1.353(12)
C10 H10 0.9300
C11 C12 1.396(9)
C11 H11 0.9300
C12 H12 0.9300
C13 C14 1.519(9)
C13 H13A 0.9700
C13 H13B 0.9700
C14 C15 1.532(10)
C14 H14A 0.9700
C14 H14B 0.9700
C15 H15A 0.9600
C15 H15B 0.9600
C15 H15C 0.9600
C16 C17 1.513(8)
C16 H16A 0.9700
C16 H16B 0.9700
C17 C30 1.412(9)
C17 C18 1.416(8)
C18 C19 1.416(9)
C18 C23 1.437(8)
C19 C20 1.373(9)
C19 H19 0.9300
C20 C21 1.400(11)
C20 H20 0.9300
C21 C22 1.361(12)
C21 H21 0.9300
C22 C23 1.415(10)
C22 H22 0.9300
C23 C24 1.375(10)
C24 C25 1.381(10)
C24 H24 0.9300
C25 C30 1.437(8)
C25 C26 1.442(10)
C26 C27 1.336(11)
C26 H26 0.9300
C27 C28 1.421(11)
C27 H27 0.9300
C28 C29 1.344(10)
C28 H28 0.9300
C29 C30 1.433(9)
C29 H29 0.9300
N2 C31 1.116(8)
C31 C32 1.448(10)
C32 H32A 0.9600
C32 H32B 0.9600
C32 H32C 0.9600
Cl1 O1 1.396(6)
Cl1 O4 1.398(6)
Cl1 O3 1.399(7)
Cl1 O2' 1.422(10)
Cl1 O1' 1.422(10)
Cl1 O4' 1.438(10)
Cl1 O3' 1.449(10)
Cl1 O2 1.467(7)

loop_
_geom_torsion_atom_site_label_1
_geom_torsion_atom_site_label_2
_geom_torsion_atom_site_label_3
_geom_torsion_atom_site_label_4
_geom_torsion
C13 N1 P1 C7 -57.6(4)
C16 N1 P1 C7 162.1(4)
C13 N1 P1 C1 57.2(5)
C16 N1 P1 C1 -83.1(4)
C13 N1 P1 Au1 -177.3(3)
C16 N1 P1 Au1 42.5(4)
N2 Au1 P1 N1 -25(22)
N2 Au1 P1 C7 -140(22)
N2 Au1 P1 C1 100(22)
N1 P1 C1 C2 -62.6(5)
C7 P1 C1 C2 50.2(6)
Au1 P1 C1 C2 172.6(4)
N1 P1 C1 C6 112.4(5)
C7 P1 C1 C6 -134.9(5)
Au1 P1 C1 C6 -12.4(5)
C6 C1 C2 C3 -0.8(9)
P1 C1 C2 C3 174.1(5)
C1 C2 C3 C4 0.2(11)
C2 C3 C4 C5 0.2(13)
C3 C4 C5 C6 -0.1(13)
C2 C1 C6 C5 0.9(10)
P1 C1 C6 C5 -174.2(6)
C4 C5 C6 C1 -0.5(12)
N1 P1 C7 C12 145.4(5)
C1 P1 C7 C12 28.1(6)
Au1 P1 C7 C12 -95.1(5)
N1 P1 C7 C8 -40.3(6)
C1 P1 C7 C8 -157.6(5)
Au1 P1 C7 C8 79.2(5)
C12 C7 C8 C9 -0.7(10)
P1 C7 C8 C9 -175.1(6)
C7 C8 C9 C10 -0.2(12)
C8 C9 C10 C11 1.1(13)
C9 C10 C11 C12 -1.2(13)
C8 C7 C12 C11 0.6(10)
P1 C7 C12 C11 174.9(5)
C10 C11 C12 C7 0.4(11)
C16 N1 C13 C14 -72.3(7)
P1 N1 C13 C14 144.2(5)
N1 C13 C14 C15 -171.6(7)
C13 N1 C16 C17 166.5(5)
P1 N1 C16 C17 -51.3(7)
N1 C16 C17 C30 114.2(6)
N1 C16 C17 C18 -72.2(7)
C30 C17 C18 C19 178.2(5)
C16 C17 C18 C19 4.5(8)
C30 C17 C18 C23 0.1(8)
C16 C17 C18 C23 -173.6(5)
C17 C18 C19 C20 -177.6(6)
C23 C18 C19 C20 0.5(9)
C18 C19 C20 C21 -0.3(11)
C19 C20 C21 C22 -0.2(12)
C20 C21 C22 C23 0.4(12)
C21 C22 C23 C24 177.1(7)
C21 C22 C23 C18 -0.1(10)
C19 C18 C23 C24 -177.6(6)
C17 C18 C23 C24 0.6(8)
C19 C18 C23 C22 -0.3(8)
C17 C18 C23 C22 177.9(6)
C22 C23 C24 C25 -177.7(6)
C18 C23 C24 C25 -0.5(9)
C23 C24 C25 C30 -0.3(9)
C23 C24 C25 C26 -178.9(6)
C24 C25 C26 C27 178.1(7)
C30 C25 C26 C27 -0.6(10)
C25 C26 C27 C28 -0.8(12)
C26 C27 C28 C29 1.4(12)
C27 C28 C29 C30 -0.5(11)
C18 C17 C30 C29 177.3(6)
C16 C17 C30 C29 -9.2(9)
C18 C17 C30 C25 -0.9(8)
C16 C17 C30 C25 172.7(5)
C28 C29 C30 C17 -179.1(7)
C28 C29 C30 C25 -0.8(10)
C24 C25 C30 C17 1.0(8)
C26 C25 C30 C17 179.6(5)
C24 C25 C30 C29 -177.3(6)
C26 C25 C30 C29 1.4(8)
P1 Au1 N2 C31 -20(25)
Au1 N2 C31 C32 -53(25)
